data_4115935
loop_
_publ_author_name
'Hiroyuki Hosomi'
'Shigeru Ohba'
'Koichi Tanaka'
'Fumio Toda'

_publ_contact_author_address
;
Department of Chemistry
Faculty of Science of Technology
Keio University
Hiyoshi 3-14-1, kohoku-ku
Yokohama 223-8522
Japan
;
_publ_contact_author_email ohba@chem.keio.ac.jp
_publ_contact_author_fax '(81) 45 563 5967'
_publ_contact_author_name 'Dr Shigeru Ohba'
_publ_contact_author_phone '(81) 45 563 1141 ext 3912'
_publ_section_title
;
 The First in Situ Observation of Intramolecular Rotation and Cyclization
 of Anilide by an X-ray Study: Partial Single-Crystal to Single-Crystal
 Photocyclization of N-Methyl-N-{(E)-methylmethacryloyl}anilide in
 Inclusion Crystals
;
_journal_name_full 'Journal of the American Chemical Society'
_journal_page_first 1818
_journal_page_last 1819
_journal_paper_doi 10.1021/ja992437g
_journal_volume 122
_journal_year 2000
_chemical_formula_moiety 'C33 H32 O4, C12 H15 N1 O1'
_chemical_formula_sum 'C45 H47 N O5'
_chemical_formula_weight 681.87
_space_group_IT_number 1
_symmetry_cell_setting triclinic
_symmetry_Int_Tables_number 1
_symmetry_space_group_name_Hall 'P 1'
_symmetry_space_group_name_H-M 'P 1'
_cell_angle_alpha 116.84(2)
_cell_angle_beta 93.15(2)
_cell_angle_gamma 83.69(2)
_cell_formula_units_Z 1
_cell_length_a 10.224(2)
_cell_length_b 10.476(3)
_cell_length_c 10.024(3)
_cell_measurement_reflns_used 25
_cell_measurement_temperature 298
_cell_measurement_theta_max 14.4
_cell_measurement_theta_min 12.3
_cell_volume 952.2(5)
_computing_cell_refinement 'MSC/AFC Diffractometer Control Software'
_computing_data_collection
;MSC/AFC Diffractometer Control Software
(Molecular Structure Corporation, 1993)
;
_computing_data_reduction
;TEXSAN
(Molecular Structure Corporation, 1998)
;
_computing_molecular_graphics 'ORTEP-II (Johnson, 1976)'
_computing_publication_material TEXSAN
_computing_structure_refinement 'SHELXL97 (Sheldrick, 1997)'
_computing_structure_solution 'SIR92 (Altomare et al., 1994)'
_diffrn_measurement_device_type 'Rigaku AFC7R'
_diffrn_measurement_method \q-2\q
_diffrn_radiation_type 'Mo K\a'
_diffrn_radiation_wavelength 0.71073
_diffrn_reflns_av_R_equivalents 0.017
_diffrn_reflns_limit_h_max 13
_diffrn_reflns_limit_h_min -13
_diffrn_reflns_limit_k_max 13
_diffrn_reflns_limit_k_min -13
_diffrn_reflns_limit_l_max 0
_diffrn_reflns_limit_l_min -13
_diffrn_reflns_number 4624
_diffrn_reflns_theta_max 27.5
_diffrn_reflns_theta_min 2.5
_diffrn_standards_decay_% 1.5
_diffrn_standards_interval_count 150
_diffrn_standards_number 3
_exptl_absorpt_coefficient_mu 0.076
_exptl_absorpt_correction_type none
_exptl_crystal_colour colourless
_exptl_crystal_density_diffrn 1.189
_exptl_crystal_description plate-like
_exptl_crystal_size_max 0.7
_exptl_crystal_size_mid 0.6
_exptl_crystal_size_min 0.15
_refine_diff_density_max 0.24
_refine_diff_density_min -0.17
_refine_ls_goodness_of_fit_ref 1.70
_refine_ls_hydrogen_treatment noref
_refine_ls_number_parameters 492
_refine_ls_number_reflns 4369
_refine_ls_R_factor_gt 0.068
_refine_ls_shift/su_max 0.001
_refine_ls_structure_factor_coef Fsqd
_refine_ls_weighting_details 'w = 1/[\s^2^(Fo^2^) + (0.0500P)^2^+0.0000P] where P=(Fo^2^+2Fc^2^)/3'
_refine_ls_weighting_scheme calc
_refine_ls_wR_factor_ref 0.172
_reflns_number_gt 2316
_reflns_number_total 4369
_reflns_threshold_expression 'I > 2\s(I)'
_cod_data_source_file ja992437g_1.cif
_cod_data_source_block (I')
_cod_original_sg_symbol_H-M 'P 1 '
_cod_original_formula_sum 'C45 H47 N O5 '
_cod_database_code 4115935

loop_
_symmetry_equiv_pos_as_xyz
x,y,z

loop_
_atom_site_label
_atom_site_type_symbol
_atom_site_fract_x
_atom_site_fract_y
_atom_site_fract_z
_atom_site_U_iso_or_equiv
_atom_site_adp_type
_atom_site_occupancy
_atom_site_calc_flag
_atom_site_refinement_flags
_atom_site_disorder_group
O1 O 0.0000 0.0000 0.0000 0.211(4) Uani 1.00 d . .
O2 O 0.3321(6) -0.8181(7) 0.1497(9) 0.0829(9) Uani 1.00 d . .
O3 O 0.1834(6) -0.9157(8) -0.1025(10) 0.096(1) Uani 1.00 d . .
O4 O 0.3858(6) -0.5338(8) 0.0504(9) 0.0805(9) Uani 1.00 d . .
O5 O 0.1978(6) -0.5631(8) -0.0879(9) 0.0778(9) Uani 1.00 d . .
N6 N -0.0534(6) -0.0970(9) 0.144(1) 0.097(1) Uani 1.00 d . .
C7 C -0.1362(7) -0.1764(9) 0.1781(10) 0.074(1) Uani 1.00 d . .
C8 C -0.2670(10) -0.140(2) 0.175(1) 0.095(3) Uani 0.74 d P A
C8* C -0.257(2) -0.221(3) 0.106(3) 0.06633(8) Uiso 0.26(1) d P B
C9 C -0.3512(9) -0.226(2) 0.207(2) 0.111(4) Uani 0.74 d P A
C9* C -0.332(3) -0.307(4) 0.137(4) 0.0958(1) Uiso 0.26(1) d P B
C10 C -0.293(1) -0.330(1) 0.251(1) 0.129(3) Uani 1.00 d . .
C11 C -0.169(1) -0.353(2) 0.257(2) 0.117(4) Uani 0.74 d P A
C11* C -0.170(3) -0.299(6) 0.322(6) 0.1715(4) Uiso 0.26(1) d P B
C12 C -0.082(1) -0.280(2) 0.223(2) 0.096(3) Uani 0.74 d P A
C12* C -0.096(3) -0.217(4) 0.284(4) 0.0873(1) Uiso 0.26(1) d P B
C13 C 0.0389(8) -0.0116(10) 0.254(1) 0.141(3) Uani 1.00 d . .
C14 C -0.0597(8) -0.084(1) 0.022(1) 0.112(2) Uani 1.00 d . .
C15 C -0.140(1) -0.1864(8) -0.108(1) 0.174(5) Uani 1.00 d . .
C16 C -0.213(2) -0.123(2) -0.167(2) 0.220(9) Uani 0.74 d P A
C16* C -0.267(2) -0.183(4) -0.027(3) 0.1800(2) Uiso 0.26(1) d P B
C17 C -0.300(2) -0.212(3) -0.302(3) 0.33(2) Uani 0.74 d P A
C17* C -0.371(4) -0.055(4) 0.042(5) 0.1793(2) Uiso 0.26(1) d P B
C18 C -0.108(1) -0.3507(9) -0.166(1) 0.159(5) Uani 0.74 d P A
C18* C -0.0687 -0.3389 -0.1891 0.1587 Uiso 0.26(1) d P B
C19 C 0.3633(7) -0.6786(9) 0.1771(10) 0.072(1) Uani 1.00 d . .
C20 C 0.5066(7) -0.6731(9) 0.231(1) 0.084(2) Uani 1.00 d . .
C21 C 0.5336(8) -0.652(1) 0.375(1) 0.111(2) Uani 1.00 d . .
C22 C 0.659(1) -0.664(1) 0.425(1) 0.140(3) Uani 1.00 d . .
C23 C 0.7635(9) -0.691(1) 0.334(1) 0.126(3) Uani 1.00 d . .
C24 C 0.7399(8) -0.713(1) 0.191(1) 0.124(2) Uani 1.00 d . .
C25 C 0.6126(8) -0.703(1) 0.138(1) 0.101(2) Uani 1.00 d . .
C26 C 0.2733(7) -0.5599(9) 0.2966(10) 0.077(1) Uani 1.00 d . .
C27 C 0.1603(8) -0.5911(10) 0.342(1) 0.100(2) Uani 1.00 d . .
C28 C 0.0817(8) -0.481(1) 0.455(1) 0.122(2) Uani 1.00 d . .
C29 C 0.1122(9) -0.347(1) 0.523(1) 0.135(3) Uani 1.00 d . .
C30 C 0.222(1) -0.314(1) 0.475(1) 0.123(2) Uani 1.00 d . .
C31 C 0.3007(8) -0.4193(9) 0.367(1) 0.092(2) Uani 1.00 d . .
C32 C 0.3482(6) -0.6693(8) 0.0268(9) 0.066(1) Uani 1.00 d . .
C33 C 0.2052(7) -0.6684(9) -0.0340(10) 0.068(1) Uani 1.00 d . .
C34 C 0.1653(7) -0.8122(9) -0.1602(10) 0.065(1) Uani 1.00 d . .
C35 C 0.2508(7) -0.8668(9) -0.299(1) 0.077(1) Uani 1.00 d . .
C36 C 0.2272(8) -0.8132(10) -0.403(1) 0.096(2) Uani 1.00 d . .
C37 C 0.303(1) -0.851(1) -0.522(1) 0.121(2) Uani 1.00 d . .
C38 C 0.408(1) -0.941(1) -0.543(1) 0.138(3) Uani 1.00 d . .
C39 C 0.4441(8) -1.003(1) -0.449(1) 0.129(3) Uani 1.00 d . .
C40 C 0.3595(8) -0.962(1) -0.320(1) 0.105(2) Uani 1.00 d . .
C41 C 0.0171(7) -0.7998(9) -0.2041(10) 0.071(1) Uani 1.00 d . .
C42 C -0.0695(7) -0.6826(9) -0.127(1) 0.091(2) Uani 1.00 d . .
C43 C -0.2024(8) -0.685(1) -0.168(1) 0.105(2) Uani 1.00 d . .
C44 C -0.2470(7) -0.800(1) -0.286(1) 0.106(2) Uani 1.00 d . .
C45 C -0.1614(9) -0.917(1) -0.364(1) 0.109(2) Uani 1.00 d . .
C46 C -0.0288(7) -0.9187(9) -0.321(1) 0.090(2) Uani 1.00 d . .
C47 C 0.3163(7) -0.4896(9) -0.048(1) 0.072(1) Uani 1.00 d . .
C48 C 0.3943(7) -0.5224(10) -0.187(1) 0.094(2) Uani 1.00 d . .
C49 C 0.450(2) -0.393(2) -0.157(2) 0.126(5) Uani 0.50 d P C
C49** C 0.350(2) -0.412(2) -0.224(2) 0.133(6) Uani 0.50 d P D
C50 C 0.327(1) -0.277(1) -0.078(1) 0.168(4) Uani 1.00 d . .
C51 C 0.2819(7) -0.3273(9) 0.026(1) 0.091(2) Uani 1.00 d . .
H2 H 0.3061 -0.8941 0.0316 0.0963 Uiso 1.00 calc . .
H3 H 0.0973 -0.9354 -0.0838 0.1018 Uiso 1.00 calc . .
H8 H -0.3043 -0.0642 0.1474 0.1137 Uiso 0.74 calc P A
H9 H -0.4468 -0.2135 0.1922 0.1317 Uiso 0.74 calc P A
H9* H -0.4114 -0.3464 0.0730 0.1211 Uiso 0.26 calc P B
H10 H -0.3505 -0.3864 0.2708 0.1532 Uiso 1.00 calc . .
H11 H -0.1363 -0.4260 0.2806 0.1377 Uiso 0.74 calc P A
H11* H -0.1481 -0.3210 0.3993 0.1915 Uiso 0.26 calc P B
H12 H 0.0096 -0.3036 0.2204 0.1167 Uiso 0.74 calc P A
H12* H -0.0122 -0.1996 0.3201 0.0949 Uiso 0.26 calc P B
H13A H 0.0349 -0.0287 0.3360 0.1672 Uiso 1.00 calc . .
H13B H 0.1245 -0.0401 0.2084 0.1672 Uiso 1.00 calc . .
H13C H 0.0142 0.0875 0.2770 0.1672 Uiso 1.00 calc . .
H15* H -0.1631 -0.1502 -0.1857 0.1937 Uiso 0.26 calc P B
H16 H -0.2196 -0.0233 -0.1380 0.2395 Uiso 0.74 calc P A
H16* H -0.3184 -0.2552 -0.1067 0.2089 Uiso 0.26 calc P B
H17A H -0.3902 -0.1863 -0.2907 0.3736 Uiso 0.74 calc P A
H17B H -0.2754 -0.2040 -0.3969 0.3736 Uiso 0.74 calc P A
H17C H -0.2817 -0.3163 -0.3348 0.3736 Uiso 0.74 calc P A
H17*A H -0.3320 0.0153 0.1364 0.2104 Uiso 0.26 calc P B
H17*B H -0.3916 -0.0087 -0.0198 0.2104 Uiso 0.26 calc P B
H17*C H -0.4469 -0.0833 0.0672 0.2104 Uiso 0.26 calc P B
H18A H -0.1918 -0.3943 -0.1816 0.1942 Uiso 0.74 calc P A
H18B H -0.0707 -0.3912 -0.2691 0.1942 Uiso 0.74 calc P A
H18C H -0.0531 -0.3703 -0.1043 0.1942 Uiso 0.74 calc P A
H18*A H -0.0541 -0.3760 -0.1172 0.1904 Uiso 0.26 calc P B
H18*B H 0.0144 -0.3341 -0.2261 0.1904 Uiso 0.26 calc P B
H18*C H -0.1206 -0.4011 -0.2707 0.1904 Uiso 0.26 calc P B
H21 H 0.4596 -0.6286 0.4409 0.1272 Uiso 1.00 calc . .
H22 H 0.6723 -0.6506 0.5220 0.1679 Uiso 1.00 calc . .
H23 H 0.8492 -0.7003 0.3672 0.1439 Uiso 1.00 calc . .
H24 H 0.8126 -0.7337 0.1231 0.1463 Uiso 1.00 calc . .
H25 H 0.5963 -0.7229 0.0327 0.1206 Uiso 1.00 calc . .
H27 H 0.1337 -0.6903 0.2932 0.1137 Uiso 1.00 calc . .
H28 H 0.0018 -0.5066 0.4807 0.1430 Uiso 1.00 calc . .
H29 H 0.0550 -0.2754 0.5973 0.1630 Uiso 1.00 calc . .
H30 H 0.2401 -0.2181 0.5179 0.1373 Uiso 1.00 calc . .
H31 H 0.3752 -0.3943 0.3369 0.1139 Uiso 1.00 calc . .
H32 H 0.4010 -0.7480 -0.0511 0.0772 Uiso 1.00 calc . .
H33 H 0.1438 -0.6377 0.0452 0.0757 Uiso 1.00 calc . .
H36 H 0.1522 -0.7503 -0.3908 0.1152 Uiso 1.00 calc . .
H37 H 0.2779 -0.8167 -0.5953 0.1406 Uiso 1.00 calc . .
H38 H 0.4666 -0.9678 -0.6282 0.1554 Uiso 1.00 calc . .
H39 H 0.5181 -1.0756 -0.4663 0.1410 Uiso 1.00 calc . .
H40 H 0.3780 -1.0087 -0.2587 0.1141 Uiso 1.00 calc . .
H42 H -0.0426 -0.6017 -0.0460 0.1065 Uiso 1.00 calc . .
H43 H -0.2658 -0.6076 -0.1166 0.1273 Uiso 1.00 calc . .
H44 H -0.3404 -0.8055 -0.3165 0.1222 Uiso 1.00 calc . .
H45 H -0.1913 -0.9977 -0.4529 0.1273 Uiso 1.00 calc . .
H46 H 0.0286 -1.0052 -0.3753 0.1070 Uiso 1.00 calc . .
H48A H 0.4632 -0.6039 -0.2097 0.1153 Uiso 0.50 calc P C
H48B H 0.3374 -0.5570 -0.2795 0.1153 Uiso 0.50 calc P C
H48**A H 0.4866 -0.5243 -0.1712 0.1153 Uiso 0.50 calc P D
H48**B H 0.3794 -0.6219 -0.2717 0.1153 Uiso 0.50 calc P D
H49A H 0.5239 -0.3804 -0.0978 0.1518 Uiso 0.50 calc P C
H49B H 0.4729 -0.3946 -0.2538 0.1518 Uiso 0.50 calc P C
H49**A H 0.2614 -0.4410 -0.2858 0.1574 Uiso 0.50 calc P D
H49**B H 0.4054 -0.4085 -0.2969 0.1574 Uiso 0.50 calc P D
H50A H 0.3528 -0.1851 -0.0311 0.1860 Uiso 0.50 calc P C
H50B H 0.2584 -0.2828 -0.1547 0.1860 Uiso 0.50 calc P C
H50**A H 0.4077 -0.2382 -0.0504 0.1860 Uiso 0.50 calc P D
H50**B H 0.2609 -0.2118 -0.0932 0.1860 Uiso 0.50 calc P D
H51A H 0.1872 -0.3072 0.0362 0.1188 Uiso 1.00 calc . .
H51B H 0.3248 -0.2851 0.1163 0.1188 Uiso 1.00 calc . .

loop_
_atom_site_aniso_label
_atom_site_aniso_U_11
_atom_site_aniso_U_22
_atom_site_aniso_U_33
_atom_site_aniso_U_12
_atom_site_aniso_U_13
_atom_site_aniso_U_23
O1 0.121(4) 0.292(8) 0.39(1) -0.019(4) 0.037(5) 0.294(9)
O2 0.088(2) 0.096(2) 0.093(2) -0.030(2) -0.016(2) 0.063(2)
O3 0.076(2) 0.119(3) 0.138(3) -0.038(2) -0.033(2) 0.096(3)
O4 0.067(2) 0.096(2) 0.101(2) -0.024(2) -0.010(2) 0.062(2)
O5 0.072(2) 0.088(2) 0.096(2) -0.022(2) -0.015(2) 0.060(2)
N6 0.080(3) 0.100(3) 0.129(4) -0.015(2) 0.011(3) 0.066(3)
C7 0.061(3) 0.082(3) 0.080(3) -0.014(2) 0.006(2) 0.037(3)
C8 0.078(6) 0.115(8) 0.091(6) -0.015(5) 0.009(4) 0.044(7)
C9 0.065(5) 0.15(1) 0.097(7) -0.031(6) 0.021(5) 0.035(8)
C10 0.124(7) 0.135(6) 0.147(7) -0.033(5) 0.033(5) 0.072(5)
C11 0.13(1) 0.120(10) 0.14(1) -0.019(6) 0.025(7) 0.09(1)
C12 0.090(6) 0.093(8) 0.116(9) 0.002(5) 0.011(5) 0.058(7)
C13 0.099(5) 0.111(5) 0.196(9) -0.050(4) -0.012(5) 0.045(5)
C14 0.080(4) 0.148(6) 0.149(6) -0.010(4) 0.004(4) 0.102(6)
C15 0.130(7) 0.32(2) 0.20(1) 0.022(9) 0.024(7) 0.23(1)
C16 0.23(2) 0.34(3) 0.16(1) -0.06(2) -0.02(1) 0.18(2)
C17 0.18(2) 0.59(5) 0.45(4) -0.09(2) -0.09(2) 0.45(4)
C18 0.141(9) 0.26(2) 0.130(9) -0.07(1) 0.002(7) 0.12(1)
C19 0.057(3) 0.095(4) 0.080(3) -0.025(2) -0.013(2) 0.052(3)
C20 0.060(3) 0.112(4) 0.110(4) -0.030(3) -0.026(3) 0.076(4)
C21 0.075(4) 0.175(6) 0.109(5) -0.040(4) -0.031(3) 0.085(5)
C22 0.110(6) 0.205(9) 0.148(7) -0.059(6) -0.062(5) 0.115(7)
C23 0.088(5) 0.140(6) 0.180(8) -0.032(4) -0.057(5) 0.100(6)
C24 0.068(4) 0.157(6) 0.175(7) -0.003(4) -0.005(4) 0.100(6)
C25 0.061(3) 0.136(5) 0.120(5) -0.012(3) -0.007(3) 0.071(4)
C26 0.064(3) 0.108(4) 0.073(3) -0.031(3) -0.012(2) 0.048(3)
C27 0.088(4) 0.118(5) 0.105(4) -0.028(3) 0.004(3) 0.056(4)
C28 0.093(5) 0.135(6) 0.129(6) -0.019(4) 0.034(4) 0.046(5)
C29 0.113(6) 0.131(7) 0.137(6) -0.014(5) 0.025(5) 0.036(5)
C30 0.140(6) 0.111(5) 0.109(5) -0.039(5) -0.013(5) 0.039(5)
C31 0.094(4) 0.089(4) 0.082(4) -0.022(3) 0.000(3) 0.026(3)
C32 0.055(2) 0.078(3) 0.078(3) -0.016(2) -0.007(2) 0.046(3)
C33 0.059(3) 0.084(3) 0.075(3) -0.009(2) 0.004(2) 0.048(3)
C34 0.054(2) 0.082(3) 0.083(3) -0.016(2) -0.014(2) 0.057(3)
C35 0.053(3) 0.079(3) 0.091(4) -0.021(2) -0.010(2) 0.030(3)
C36 0.103(4) 0.121(5) 0.079(4) -0.035(3) -0.003(3) 0.054(4)
C37 0.109(5) 0.156(7) 0.110(6) -0.038(5) 0.002(4) 0.066(5)
C38 0.129(7) 0.184(9) 0.103(6) -0.041(6) -0.002(5) 0.060(6)
C39 0.070(4) 0.130(6) 0.134(6) -0.017(4) 0.010(4) 0.010(5)
C40 0.073(4) 0.114(5) 0.123(5) -0.019(3) 0.002(3) 0.045(4)
C41 0.056(3) 0.097(4) 0.084(3) -0.019(3) -0.001(2) 0.058(3)
C42 0.063(3) 0.105(4) 0.109(4) -0.007(3) -0.006(3) 0.052(4)
C43 0.059(3) 0.117(5) 0.136(5) 0.000(3) -0.005(3) 0.057(4)
C44 0.061(3) 0.151(6) 0.130(5) -0.027(4) -0.027(4) 0.084(5)
C45 0.081(4) 0.134(5) 0.112(5) -0.035(4) -0.040(4) 0.053(4)
C46 0.068(3) 0.095(4) 0.104(4) -0.017(3) -0.018(3) 0.043(4)
C47 0.060(3) 0.081(3) 0.090(3) -0.008(2) 0.007(2) 0.052(3)
C48 0.088(4) 0.118(4) 0.102(4) -0.014(3) 0.012(3) 0.070(4)
C49 0.13(1) 0.17(2) 0.11(1) -0.07(1) 0.00(1) 0.08(1)
C49** 0.15(1) 0.17(2) 0.13(1) -0.04(1) 0.00(1) 0.11(1)
C50 0.27(1) 0.123(7) 0.154(8) -0.029(7) -0.014(8) 0.102(7)
C51 0.069(3) 0.082(4) 0.121(4) -0.014(3) -0.005(3) 0.045(3)

loop_
_atom_type_symbol
_atom_type_description
_atom_type_scat_dispersion_real
_atom_type_scat_dispersion_imag
_atom_type_scat_source
C C 0.003 0.002
;International Tables for Crystallography
(1992, Vol. C)
;
H H 0.000 0.000
;International Tables for Crystallography
(1992, Vol. C)
;
N N 0.006 0.003
;International Tables for Crystallography
(1992, Vol. C)
;
O O 0.011 0.006
;International Tables for Crystallography
(1992, Vol. C)
;

loop_
_geom_angle_atom_site_label_1
_geom_angle_atom_site_label_2
_geom_angle_atom_site_label_3
_geom_angle
_geom_angle_site_symmetry_1
_geom_angle_site_symmetry_2
_geom_angle_site_symmetry_3
_geom_angle_publ_flag
C19 O2 H2 117.3 1_555 1_555 1_555 no
C34 O3 H3 108.4 1_555 1_555 1_555 no
C32 O4 C47 109.7(6) 1_555 1_555 1_555 no
C33 O5 C47 110.2(7) 1_555 1_555 1_555 no
C7 N6 C13 120(1) 1_555 1_555 1_555 yes
C7 N6 C14 124.5(8) 1_555 1_555 1_555 yes
C13 N6 C14 115.0(10) 1_555 1_555 1_555 yes
N6 C7 C8 116(1) 1_555 1_555 1_555 yes
N6 C7 C8* 125(1) 1_555 1_555 1_555 yes
N6 C7 C12 120.3(8) 1_555 1_555 1_555 yes
N6 C7 C12* 117(1) 1_555 1_555 1_555 yes
C8 C7 C12 122(1) 1_555 1_555 1_555 yes
C8* C7 C12* 117(2) 1_555 1_555 1_555 yes
C7 C8 C9 115(1) 1_555 1_555 1_555 yes
C7 C8 H8 122 1_555 1_555 1_555 no
C9 C8 H8 121 1_555 1_555 1_555 no
C7 C8* C9* 123(2) 1_555 1_555 1_555 yes
C7 C8* C16* 106(2) 1_555 1_555 1_555 yes
C9* C8* C16* 129(2) 1_555 1_555 1_555 yes
C8 C9 C10 119.1(10) 1_555 1_555 1_555 yes
C8 C9 H9 118 1_555 1_555 1_555 no
C10 C9 H9 122 1_555 1_555 1_555 no
C8* C9* C10 115(2) 1_555 1_555 1_555 yes
C8* C9* H9* 119 1_555 1_555 1_555 no
C10 C9* H9* 124 1_555 1_555 1_555 no
C9 C10 C11 120(1) 1_555 1_555 1_555 yes
C9 C10 H10 117 1_555 1_555 1_555 no
C9* C10 C11* 124(3) 1_555 1_555 1_555 yes
C9* C10 H10 112 1_555 1_555 1_555 no
C11 C10 H10 121 1_555 1_555 1_555 no
C11* C10 H10 122 1_555 1_555 1_555 no
C10 C11 C12 123(2) 1_555 1_555 1_555 yes
C10 C11 H11 116 1_555 1_555 1_555 no
C12 C11 H11 119 1_555 1_555 1_555 no
C10 C11* C12* 117(4) 1_555 1_555 1_555 yes
C10 C11* H11* 119 1_555 1_555 1_555 no
C12* C11* H11* 122 1_555 1_555 1_555 no
C7 C12 C11 117(1) 1_555 1_555 1_555 yes
C7 C12 H12 119 1_555 1_555 1_555 no
C11 C12 H12 122 1_555 1_555 1_555 no
C7 C12* C11* 121(3) 1_555 1_555 1_555 yes
C7 C12* H12* 117 1_555 1_555 1_555 no
C11* C12* H12* 120 1_555 1_555 1_555 no
N6 C13 H13A 107 1_555 1_555 1_555 no
N6 C13 H13B 107 1_555 1_555 1_555 no
N6 C13 H13C 107 1_555 1_555 1_555 no
H13A C13 H13B 112 1_555 1_555 1_555 no
H13A C13 H13C 113 1_555 1_555 1_555 no
H13B C13 H13C 108 1_555 1_555 1_555 no
O1 C14 N6 124.6(8) 1_555 1_555 1_555 yes
O1 C14 C15 117(1) 1_555 1_555 1_555 yes
N6 C14 C15 117(1) 1_555 1_555 1_555 yes
C14 C15 C16 112(1) 1_555 1_555 1_555 yes
C14 C15 C16* 101(1) 1_555 1_555 1_555 yes
C14 C15 C18 119.3(9) 1_555 1_555 1_555 yes
C14 C15 C18* 112.9(7) 1_555 1_555 1_555 yes
C14 C15 H15* 112.1 1_555 1_555 1_555 no
C16 C15 C18 127(1) 1_555 1_555 1_555 yes
C16* C15 C18* 112(1) 1_555 1_555 1_555 yes
C16* C15 H15* 110 1_555 1_555 1_555 no
C18* C15 H15* 107.4 1_555 1_555 1_555 no
C15 C16 C17 118(2) 1_555 1_555 1_555 yes
C15 C16 H16 125 1_555 1_555 1_555 no
C17 C16 H16 115 1_555 1_555 1_555 no
C8* C16* C15 119(1) 1_555 1_555 1_555 yes
C8* C16* C17* 96(2) 1_555 1_555 1_555 yes
C8* C16* H16* 107 1_555 1_555 1_555 no
C15 C16* C17* 125(3) 1_555 1_555 1_555 yes
C15 C16* H16* 103 1_555 1_555 1_555 no
C17* C16* H16* 101 1_555 1_555 1_555 no
C16 C17 H17A 116 1_555 1_555 1_555 no
C16 C17 H17B 111 1_555 1_555 1_555 no
C16 C17 H17C 112 1_555 1_555 1_555 no
H17A C17 H17B 104 1_555 1_555 1_555 no
H17A C17 H17C 109 1_555 1_555 1_555 no
H17B C17 H17C 101 1_555 1_555 1_555 no
C16* C17* H17*A 105 1_555 1_555 1_555 no
C16* C17* H17*B 112 1_555 1_555 1_555 no
C16* C17* H17*C 110 1_555 1_555 1_555 no
H17*A C17* H17*B 107 1_555 1_555 1_555 no
H17*A C17* H17*C 107 1_555 1_555 1_555 no
H17*B C17* H17*C 112 1_555 1_555 1_555 no
C15 C18 H18A 108 1_555 1_555 1_555 no
C15 C18 H18B 108 1_555 1_555 1_555 no
C15 C18 H18C 111 1_555 1_555 1_555 no
C15 C18 H18*A 116 1_555 1_555 1_555 no
C15 C18 H18*C 111 1_555 1_555 1_555 no
H18A C18 H18B 104 1_555 1_555 1_555 no
H18A C18 H18C 113 1_555 1_555 1_555 no
H18B C18 H18C 111 1_555 1_555 1_555 no
C15 C18* H18*A 107 1_555 1_555 1_555 no
C15 C18* H18*B 110 1_555 1_555 1_555 no
C15 C18* H18*C 111 1_555 1_555 1_555 no
H18*A C18* H18*B 109 1_555 1_555 1_555 no
H18*A C18* H18*C 109 1_555 1_555 1_555 no
H18*B C18* H18*C 109 1_555 1_555 1_555 no
O2 C19 C20 104.4(7) 1_555 1_555 1_555 no
O2 C19 C26 111.3(8) 1_555 1_555 1_555 no
O2 C19 C32 107.6(6) 1_555 1_555 1_555 no
C20 C19 C26 110.9(6) 1_555 1_555 1_555 no
C20 C19 C32 111.7(7) 1_555 1_555 1_555 no
C26 C19 C32 110.8(7) 1_555 1_555 1_555 no
C19 C20 C21 119.0(8) 1_555 1_555 1_555 no
C19 C20 C25 123.6(9) 1_555 1_555 1_555 no
C21 C20 C25 117.1(7) 1_555 1_555 1_555 no
C20 C21 C22 122.1(9) 1_555 1_555 1_555 no
C20 C21 H21 117.4 1_555 1_555 1_555 no
C22 C21 H21 120 1_555 1_555 1_555 no
C21 C22 C23 120(1) 1_555 1_555 1_555 no
C21 C22 H22 119 1_555 1_555 1_555 no
C23 C22 H22 120 1_555 1_555 1_555 no
C22 C23 C24 118.6(9) 1_555 1_555 1_555 no
C22 C23 H23 120 1_555 1_555 1_555 no
C24 C23 H23 120 1_555 1_555 1_555 no
C23 C24 C25 121.3(10) 1_555 1_555 1_555 no
C23 C24 H24 120.5 1_555 1_555 1_555 no
C25 C24 H24 118 1_555 1_555 1_555 no
C20 C25 C24 120(1) 1_555 1_555 1_555 no
C20 C25 H25 119.1 1_555 1_555 1_555 no
C24 C25 H25 120.6 1_555 1_555 1_555 no
C19 C26 C27 121.0(8) 1_555 1_555 1_555 no
C19 C26 C31 122.7(8) 1_555 1_555 1_555 no
C27 C26 C31 116.2(7) 1_555 1_555 1_555 no
C26 C27 C28 119.7(9) 1_555 1_555 1_555 no
C26 C27 H27 120.1 1_555 1_555 1_555 no
C28 C27 H27 120.2 1_555 1_555 1_555 no
C27 C28 C29 122(1) 1_555 1_555 1_555 no
C27 C28 H28 117 1_555 1_555 1_555 no
C29 C28 H28 120.4 1_555 1_555 1_555 no
C28 C29 C30 118.2(9) 1_555 1_555 1_555 no
C28 C29 H29 119 1_555 1_555 1_555 no
C30 C29 H29 122 1_555 1_555 1_555 no
C29 C30 C31 120.2(9) 1_555 1_555 1_555 no
C29 C30 H30 118.2 1_555 1_555 1_555 no
C31 C30 H30 121 1_555 1_555 1_555 no
C26 C31 C30 123.0(9) 1_555 1_555 1_555 no
C26 C31 H31 118.2 1_555 1_555 1_555 no
C30 C31 H31 118.7 1_555 1_555 1_555 no
O4 C32 C19 108.3(6) 1_555 1_555 1_555 no
O4 C32 C33 103.0(7) 1_555 1_555 1_555 no
O4 C32 H32 111.1 1_555 1_555 1_555 no
C19 C32 C33 115.5(7) 1_555 1_555 1_555 no
C19 C32 H32 111.2 1_555 1_555 1_555 no
C33 C32 H32 107.6 1_555 1_555 1_555 no
O5 C33 C32 103.9(7) 1_555 1_555 1_555 no
O5 C33 C34 109.6(8) 1_555 1_555 1_555 no
O5 C33 H33 108.9 1_555 1_555 1_555 no
C32 C33 C34 116.5(6) 1_555 1_555 1_555 no
C32 C33 H33 110.2 1_555 1_555 1_555 no
C34 C33 H33 107.6 1_555 1_555 1_555 no
O3 C34 C33 106.9(8) 1_555 1_555 1_555 no
O3 C34 C35 108.2(6) 1_555 1_555 1_555 no
O3 C34 C41 107.9(7) 1_555 1_555 1_555 no
C33 C34 C35 112.4(7) 1_555 1_555 1_555 no
C33 C34 C41 111.5(6) 1_555 1_555 1_555 no
C35 C34 C41 109.8(7) 1_555 1_555 1_555 no
C34 C35 C36 121.3(7) 1_555 1_555 1_555 no
C34 C35 C40 121.1(10) 1_555 1_555 1_555 no
C36 C35 C40 117.4(9) 1_555 1_555 1_555 no
C35 C36 C37 124.0(9) 1_555 1_555 1_555 no
C35 C36 H36 117.8 1_555 1_555 1_555 no
C37 C36 H36 118 1_555 1_555 1_555 no
C36 C37 C38 119(1) 1_555 1_555 1_555 no
C36 C37 H37 120 1_555 1_555 1_555 no
C38 C37 H37 119 1_555 1_555 1_555 no
C37 C38 C39 122(1) 1_555 1_555 1_555 no
C37 C38 H38 120 1_555 1_555 1_555 no
C39 C38 H38 116 1_555 1_555 1_555 no
C38 C39 C40 116.9(9) 1_555 1_555 1_555 no
C38 C39 H39 124 1_555 1_555 1_555 no
C40 C39 H39 118 1_555 1_555 1_555 no
C35 C40 C39 119(1) 1_555 1_555 1_555 no
C35 C40 H40 122 1_555 1_555 1_555 no
C39 C40 H40 118.4 1_555 1_555 1_555 no
C34 C41 C42 123.8(6) 1_555 1_555 1_555 no
C34 C41 C46 117.0(6) 1_555 1_555 1_555 no
C42 C41 C46 119.0(7) 1_555 1_555 1_555 no
C41 C42 C43 120.0(7) 1_555 1_555 1_555 no
C41 C42 H42 121.4 1_555 1_555 1_555 no
C43 C42 H42 118.6 1_555 1_555 1_555 no
C42 C43 C44 121.0(7) 1_555 1_555 1_555 no
C42 C43 H43 122.9 1_555 1_555 1_555 no
C44 C43 H43 116.1 1_555 1_555 1_555 no
C43 C44 C45 119.5(7) 1_555 1_555 1_555 no
C43 C44 H44 123.0 1_555 1_555 1_555 no
C45 C44 H44 117.4 1_555 1_555 1_555 no
C44 C45 C46 120.0(8) 1_555 1_555 1_555 no
C44 C45 H45 120.0 1_555 1_555 1_555 no
C46 C45 H45 120.0 1_555 1_555 1_555 no
C41 C46 C45 120.4(7) 1_555 1_555 1_555 no
C41 C46 H46 121.6 1_555 1_555 1_555 no
C45 C46 H46 118.0 1_555 1_555 1_555 no
O4 C47 O5 105.8(9) 1_555 1_555 1_555 no
O4 C47 C48 113.2(6) 1_555 1_555 1_555 no
O4 C47 C51 110.8(7) 1_555 1_555 1_555 no
O5 C47 C48 111.2(7) 1_555 1_555 1_555 no
O5 C47 C51 110.4(6) 1_555 1_555 1_555 no
C48 C47 C51 105.5(9) 1_555 1_555 1_555 no
C47 C48 C49 106.2(9) 1_555 1_555 1_555 no
C47 C48 C49** 104(1) 1_555 1_555 1_555 no
C47 C48 H48A 112 1_555 1_555 1_555 no
C47 C48 H48B 112 1_555 1_555 1_555 no
C47 C48 H48**A 112 1_555 1_555 1_555 no
C47 C48 H48**B 114 1_555 1_555 1_555 no
C49 C48 H48A 112 1_555 1_555 1_555 no
C49 C48 H48B 112 1_555 1_555 1_555 no
C49** C48 H48**A 112 1_555 1_555 1_555 no
C49** C48 H48**B 109 1_555 1_555 1_555 no
H48A C48 H48B 103 1_555 1_555 1_555 no
H48**A C48 H48**B 105 1_555 1_555 1_555 no
C48 C49 C50 99(1) 1_555 1_555 1_555 no
C48 C49 H49A 111 1_555 1_555 1_555 no
C48 C49 H49B 109 1_555 1_555 1_555 no
C50 C49 H49A 114 1_555 1_555 1_555 no
C50 C49 H49B 111 1_555 1_555 1_555 no
H49A C49 H49B 109 1_555 1_555 1_555 no
C48 C49** C50 106(1) 1_555 1_555 1_555 no
C48 C49** H49**A 106 1_555 1_555 1_555 no
C48 C49** H49**B 112 1_555 1_555 1_555 no
C50 C49** H49**A 111 1_555 1_555 1_555 no
C50 C49** H49**B 117 1_555 1_555 1_555 no
H49**A C49** H49**B 101 1_555 1_555 1_555 no
C49 C50 C51 101(1) 1_555 1_555 1_555 no
C49 C50 H50A 110 1_555 1_555 1_555 no
C49 C50 H50B 109 1_555 1_555 1_555 no
C49 C50 H50**A 66 1_555 1_555 1_555 no
C49 C50 H50**B 142 1_555 1_555 1_555 no
C49** C50 C51 104(1) 1_555 1_555 1_555 no
C49** C50 H50**A 106 1_555 1_555 1_555 no
C49** C50 H50**B 109 1_555 1_555 1_555 no
C51 C50 H50A 113 1_555 1_555 1_555 no
C51 C50 H50B 111 1_555 1_555 1_555 no
C51 C50 H50**A 112 1_555 1_555 1_555 no
C51 C50 H50**B 111 1_555 1_555 1_555 no
H50A C50 H50B 109 1_555 1_555 1_555 no
H50**A C50 H50**B 111 1_555 1_555 1_555 no
C47 C51 C50 105.7(8) 1_555 1_555 1_555 no
C47 C51 H51A 109 1_555 1_555 1_555 no
C47 C51 H51B 111 1_555 1_555 1_555 no
C50 C51 H51A 108 1_555 1_555 1_555 no
C50 C51 H51B 110 1_555 1_555 1_555 no
H51A C51 H51B 112 1_555 1_555 1_555 no

loop_
_geom_bond_atom_site_label_1
_geom_bond_atom_site_label_2
_geom_bond_distance
_geom_bond_publ_flag
O1 C14 1.22(1) yes
O2 C19 1.43(1) no
O2 H2 1.126 no
O3 C34 1.43(2) no
O3 H3 0.972 no
O4 C32 1.42(1) no
O4 C47 1.40(1) no
O5 C33 1.42(1) no
O5 C47 1.45(1) no
N6 C7 1.40(1) yes
N6 C13 1.45(1) yes
N6 C14 1.29(2) yes
C7 C8 1.35(1) yes
C7 C8* 1.41(2) yes
C7 C12 1.40(2) yes
C7 C12* 1.33(4) yes
C8 C9 1.45(2) yes
C8 H8 0.993 no
C8* C9* 1.39(5) yes
C8* C16* 1.55(6) yes
C9 C10 1.41(2) yes
C9 H9 0.985 no
C9* C10 1.30(5) yes
C9* H9* 1.009 no
C10 C11 1.27(2) yes
C10 C11* 1.40(4) yes
C10 H10 0.960 no
C11 C12 1.37(3) yes
C11 H11 0.923 no
C11* C12* 1.40(8) yes
C11* H11* 0.915 no
C12 H12 0.945 no
C12* H12* 0.913 no
C13 H13A 0.917 no
C13 H13B 0.964 no
C13 H13C 0.964 no
C14 C15 1.53(1) yes
C15 C16 1.24(3) yes
C15 C16* 1.56(3) yes
C15 C18 1.55(1) yes
C15 C18* 1.55 yes
C15 H15* 1.018 no
C16 C17 1.55(3) yes
C16 H16 0.949 no
C16* C17* 1.53(5) yes
C16* H16* 0.991 no
C17 H17A 0.935 no
C17 H17B 1.041 no
C17 H17C 0.986 no
C17* H17*A 0.998 no
C17* H17*B 0.946 no
C17* H17*C 0.942 no
C18 H18A 0.986 no
C18 H18B 1.004 no
C18 H18C 0.889 no
C18* H18*A 0.960 no
C18* H18*B 0.961 no
C18* H18*C 0.960 no
C19 C20 1.53(1) no
C19 C26 1.534(10) no
C19 C32 1.55(1) no
C20 C21 1.37(2) no
C20 C25 1.38(1) no
C21 C22 1.36(1) no
C21 H21 0.969 no
C22 C23 1.37(2) no
C22 H22 0.928 no
C23 C24 1.35(2) no
C23 H23 0.933 no
C24 C25 1.39(1) no
C24 H24 0.974 no
C25 H25 0.992 no
C26 C27 1.39(1) no
C26 C31 1.37(1) no
C27 C28 1.41(1) no
C27 H27 0.990 no
C28 C29 1.32(2) no
C28 H28 0.971 no
C29 C30 1.38(2) no
C29 H29 0.951 no
C30 C31 1.36(1) no
C30 H30 0.928 no
C31 H31 0.939 no
C32 C33 1.553(10) no
C32 H32 0.974 no
C33 C34 1.55(1) no
C33 H33 0.952 no
C34 C35 1.53(1) no
C34 C41 1.562(10) no
C35 C36 1.39(2) no
C35 C40 1.37(1) no
C36 C37 1.34(2) no
C36 H36 0.930 no
C37 C38 1.31(2) no
C37 H37 0.967 no
C38 C39 1.39(2) no
C38 H38 0.985 no
C39 C40 1.46(2) no
C39 H39 0.972 no
C40 H40 0.939 no
C41 C42 1.37(1) no
C41 C46 1.38(1) no
C42 C43 1.40(1) no
C42 H42 0.929 no
C43 C44 1.36(1) no
C43 H43 0.940 no
C44 C45 1.36(1) no
C44 H44 0.986 no
C45 C46 1.40(1) no
C45 H45 0.973 no
C46 H46 0.967 no
C47 C48 1.52(1) no
C47 C51 1.52(1) no
C48 C49 1.43(3) no
C48 C49** 1.40(3) no
C48 H48A 0.993 no
C48 H48B 1.010 no
C48 H48**A 1.027 no
C48 H48**B 0.947 no
C49 C50 1.62(2) no
C49 H49A 0.915 no
C49 H49B 0.999 no
C49** C50 1.52(2) no
C49** H49**A 1.057 no
C49** H49**B 0.965 no
C50 C51 1.48(2) no
C50 H50A 0.921 no
C50 H50B 0.994 no
C50 H50**A 0.935 no
C50 H50**B 0.958 no
C51 H51A 0.969 no
C51 H51B 0.917 no

loop_
_geom_hbond_atom_site_label_D
_geom_hbond_atom_site_label_H
_geom_hbond_atom_site_label_A
_geom_hbond_distance_DH
_geom_hbond_distance_HA
_geom_hbond_distance_DA
_geom_hbond_angle_DHA
_geom_hbond_site_symmetry_A
O2 H2 O3 1.126 1.74 2.708(11) 141 .
O3 H3 O1 0.972 1.71 2.598(9) 151 1_545
